data_4080113
loop_
_publ_author_name
'Nocton, Gr\'egory'
'Booth, Corwin H.'
'Maron, Laurent'
'Andersen, Richard A.'

_publ_section_title
;
 Thermal Dihydrogen Elimination from Cp*2Yb(4,5-diazafluorene)
;
_journal_issue 5
_journal_name_full Organometallics
_journal_page_first 1150
_journal_page_last 1158
_journal_paper_doi 10.1021/om300876b
_journal_volume 32
_journal_year 2013
_chemical_formula_sum 'C31 H37 N2 Yb'
_chemical_formula_weight 610.67
_chemical_name_systematic
; 
 ? 
;
_space_group_IT_number 2
_symmetry_cell_setting triclinic
_symmetry_space_group_name_Hall '-P 1'
_symmetry_space_group_name_H-M 'P -1'
_atom_sites_solution_hydrogens geom
_atom_sites_solution_primary direct
_atom_sites_solution_secondary difmap
_audit_creation_method SHELXL-97
_cell_angle_alpha 76.2010(10)
_cell_angle_beta 83.4940(10)
_cell_angle_gamma 74.1530(10)
_cell_formula_units_Z 2
_cell_length_a 9.3200(9)
_cell_length_b 9.6463(9)
_cell_length_c 15.0326(15)
_cell_measurement_reflns_used 9925
_cell_measurement_temperature 100(1)
_cell_measurement_theta_max 25.38
_cell_measurement_theta_min 2.25
_cell_volume 1260.9(2)
_computing_cell_refinement 'Brucker APEX2 v.2009.1'
_computing_data_collection 'Brucker APEX2 v.2009.1'
_computing_data_reduction 'Brucker APEX2 v.2009.1'
_computing_publication_material WINGX
_computing_structure_refinement 'SHELXL-97 (Sheldrick, 2008)'
_computing_structure_solution 'SHELXS-97 (Sheldrick, 2008)'
_diffrn_ambient_temperature 100(1)
_diffrn_detector_area_resol_mean 8.366
_diffrn_measured_fraction_theta_full 1.000
_diffrn_measured_fraction_theta_max 0.997
_diffrn_measurement_device_type 'Brucker APEX'
_diffrn_measurement_method '\f and \w-scan'
_diffrn_radiation_monochromator graphite
_diffrn_radiation_source 'fine-focus sealed tube'
_diffrn_radiation_type MoK\a
_diffrn_radiation_wavelength 0.71073
_diffrn_reflns_av_R_equivalents 0.0255
_diffrn_reflns_av_sigmaI/netI 0.0158
_diffrn_reflns_limit_h_max 11
_diffrn_reflns_limit_h_min -11
_diffrn_reflns_limit_k_max 11
_diffrn_reflns_limit_k_min -11
_diffrn_reflns_limit_l_max 18
_diffrn_reflns_limit_l_min -18
_diffrn_reflns_number 33031
_diffrn_reflns_theta_full 25.00
_diffrn_reflns_theta_max 25.38
_diffrn_reflns_theta_min 1.40
_exptl_absorpt_coefficient_mu 3.730
_exptl_absorpt_correction_T_max 0.830
_exptl_absorpt_correction_T_min 0.590
_exptl_absorpt_correction_type multi-scan
_exptl_absorpt_process_details SADABS
_exptl_crystal_colour red
_exptl_crystal_density_diffrn 1.608
_exptl_crystal_density_method 'not measured'
_exptl_crystal_description plate
_exptl_crystal_F_000 614
_exptl_crystal_size_max 0.18
_exptl_crystal_size_mid 0.12
_exptl_crystal_size_min 0.05
_refine_diff_density_max 0.658
_refine_diff_density_min -0.424
_refine_diff_density_rms 0.068
_refine_ls_extinction_method none
_refine_ls_goodness_of_fit_ref 1.082
_refine_ls_hydrogen_treatment refxyz
_refine_ls_matrix_type full
_refine_ls_number_parameters 455
_refine_ls_number_reflns 4622
_refine_ls_number_restraints 0
_refine_ls_restrained_S_all 1.082
_refine_ls_R_factor_all 0.0160
_refine_ls_R_factor_gt 0.0145
_refine_ls_shift/su_max 0.003
_refine_ls_shift/su_mean 0.000
_refine_ls_structure_factor_coef Fsqd
_refine_ls_weighting_details 'calc w=1/[\s^2^(Fo^2^)+(0.0184P)^2^+0.9054P] where P=(Fo^2^+2Fc^2^)/3'
_refine_ls_weighting_scheme calc
_refine_ls_wR_factor_gt 0.0350
_refine_ls_wR_factor_ref 0.0358
_reflns_number_gt 4414
_reflns_number_total 4622
_reflns_threshold_expression >2sigma(I)
_cod_data_source_file om300876b_si_002.cif
_cod_data_source_block 2
_cod_original_sg_symbol_H-M P-1
_cod_database_code 4080113

loop_
_symmetry_equiv_pos_as_xyz
'x, y, z'
'-x, -y, -z'

loop_
_atom_site_label
_atom_site_type_symbol
_atom_site_fract_x
_atom_site_fract_y
_atom_site_fract_z
_atom_site_U_iso_or_equiv
_atom_site_adp_type
_atom_site_occupancy
_atom_site_symmetry_multiplicity
_atom_site_calc_flag
_atom_site_refinement_flags
Yb1 Yb 0.736902(10) 0.654138(9) 0.742264(6) 0.01262(4) Uani 1 1 d .
N2 N 0.9289(2) 0.7789(2) 0.69754(13) 0.0162(4) Uani 1 1 d .
N1 N 0.7362(2) 0.7480(2) 0.87450(13) 0.0160(4) Uani 1 1 d .
C4 C 0.4976(2) 0.8776(2) 0.72619(16) 0.0175(5) Uani 1 1 d .
C3 C 0.4509(2) 0.7509(2) 0.72209(15) 0.0166(5) Uani 1 1 d .
C2 C 0.5138(2) 0.7082(2) 0.63878(15) 0.0159(5) Uani 1 1 d .
C14 C 0.9432(2) 0.4332(2) 0.82273(16) 0.0172(5) Uani 1 1 d .
C13 C 0.8053(3) 0.4007(2) 0.85736(16) 0.0172(5) Uani 1 1 d .
C12 C 0.7379(2) 0.3746(2) 0.78488(16) 0.0160(4) Uani 1 1 d .
C5 C 0.5921(2) 0.9097(2) 0.64786(16) 0.0173(5) Uani 1 1 d .
C30 C 0.9201(2) 0.8513(2) 0.76563(15) 0.0158(5) Uani 1 1 d .
C31 C 0.8306(2) 0.8365(2) 0.84817(15) 0.0155(4) Uani 1 1 d .
C1 C 0.6027(2) 0.8050(2) 0.59360(15) 0.0159(5) Uani 1 1 d .
C19 C 1.0550(3) 0.4597(3) 0.87691(19) 0.0234(5) Uani 1 1 d .
C15 C 0.9609(2) 0.4268(2) 0.72870(16) 0.0173(5) Uani 1 1 d .
C29 C 1.0195(3) 0.8133(3) 0.62447(17) 0.0201(5) Uani 1 1 d .
C11 C 0.8334(3) 0.3921(2) 0.70523(15) 0.0172(5) Uani 1 1 d .
C28 C 1.0996(3) 0.9194(3) 0.61789(18) 0.0229(5) Uani 1 1 d .
C21 C 0.6594(3) 0.7561(2) 0.95477(16) 0.0186(5) Uani 1 1 d .
C26 C 0.9979(2) 0.9623(2) 0.76481(17) 0.0190(5) Uani 1 1 d .
C23 C 0.7715(3) 0.9400(3) 0.98247(17) 0.0231(5) Uani 1 1 d .
C7 C 0.4661(3) 0.6019(3) 0.59718(18) 0.0207(5) Uani 1 1 d .
C6 C 0.6860(3) 0.8055(3) 0.50204(17) 0.0222(5) Uani 1 1 d .
C10 C 0.6553(3) 1.0429(3) 0.6221(2) 0.0253(5) Uani 1 1 d .
C8 C 0.3461(3) 0.6813(3) 0.78997(18) 0.0226(5) Uani 1 1 d .
C22 C 0.6751(3) 0.8505(3) 1.00937(17) 0.0223(5) Uani 1 1 d .
C27 C 1.0893(3) 0.9946(3) 0.68634(18) 0.0225(5) Uani 1 1 d .
C9 C 0.4420(3) 0.9721(3) 0.79547(19) 0.0246(5) Uani 1 1 d .
C24 C 0.8546(3) 0.9370(2) 0.89897(16) 0.0190(5) Uani 1 1 d .
C25 C 0.9583(3) 1.0132(3) 0.84760(18) 0.0228(5) Uani 1 1 d .
C17 C 0.6043(3) 0.3115(3) 0.79853(19) 0.0228(5) Uani 1 1 d .
C18 C 0.7491(3) 0.3795(3) 0.95584(18) 0.0245(5) Uani 1 1 d .
C16 C 0.8194(3) 0.3566(3) 0.61471(18) 0.0241(5) Uani 1 1 d .
C20 C 1.0987(3) 0.4374(3) 0.6679(2) 0.0263(6) Uani 1 1 d .
H29 H 1.027(2) 0.762(2) 0.5773(16) 0.010(5) Uiso 1 1 d .
H21 H 0.591(3) 0.697(3) 0.9734(16) 0.015(6) Uiso 1 1 d .
H27 H 1.143(3) 1.061(3) 0.6804(17) 0.018(6) Uiso 1 1 d .
H23 H 0.785(3) 0.997(3) 1.018(2) 0.042(9) Uiso 1 1 d .
H22 H 0.617(3) 0.846(3) 1.0633(19) 0.024(7) Uiso 1 1 d .
H25 H 0.986(3) 1.087(3) 0.863(2) 0.043(9) Uiso 1 1 d .
H28 H 1.157(3) 0.938(3) 0.5675(19) 0.023(7) Uiso 1 1 d .
H7C H 0.453(3) 0.518(3) 0.6415(19) 0.022(7) Uiso 1 1 d .
H6C H 0.679(3) 0.727(3) 0.479(2) 0.032(8) Uiso 1 1 d .
H9C H 0.370(3) 1.063(3) 0.769(2) 0.038(8) Uiso 1 1 d .
H7B H 0.535(3) 0.566(3) 0.555(2) 0.030(8) Uiso 1 1 d .
H18C H 0.647(3) 0.403(3) 0.9622(19) 0.031(8) Uiso 1 1 d .
H9A H 0.520(3) 1.007(3) 0.8129(18) 0.026(7) Uiso 1 1 d .
H6A H 0.793(3) 0.799(3) 0.5019(19) 0.033(8) Uiso 1 1 d .
H18A H 0.787(3) 0.437(3) 0.9885(19) 0.029(7) Uiso 1 1 d .
H17A H 0.569(3) 0.317(3) 0.742(2) 0.036(8) Uiso 1 1 d .
H7A H 0.374(3) 0.646(3) 0.567(2) 0.036(8) Uiso 1 1 d .
H17C H 0.524(3) 0.358(3) 0.834(2) 0.037(8) Uiso 1 1 d .
H17B H 0.632(4) 0.209(4) 0.830(2) 0.050(9) Uiso 1 1 d .
H9B H 0.398(3) 0.920(3) 0.847(2) 0.035(8) Uiso 1 1 d .
H6B H 0.647(3) 0.895(3) 0.455(2) 0.038(8) Uiso 1 1 d .
H18B H 0.778(3) 0.283(4) 0.985(2) 0.040(9) Uiso 1 1 d .
H16B H 0.728(3) 0.345(3) 0.6084(19) 0.027(7) Uiso 1 1 d .
H20B H 1.168(3) 0.347(3) 0.6747(19) 0.034(8) Uiso 1 1 d .
H20C H 1.146(3) 0.506(3) 0.682(2) 0.033(8) Uiso 1 1 d .
H19A H 1.046(3) 0.554(4) 0.878(2) 0.044(9) Uiso 1 1 d .
H16C H 0.890(3) 0.270(3) 0.607(2) 0.041(8) Uiso 1 1 d .
H10B H 0.598(4) 1.118(4) 0.586(2) 0.050(10) Uiso 1 1 d .
H19B H 1.054(3) 0.405(3) 0.940(2) 0.045(9) Uiso 1 1 d .
H16A H 0.833(3) 0.433(4) 0.563(2) 0.044(9) Uiso 1 1 d .
H20A H 1.080(3) 0.466(3) 0.605(2) 0.039(8) Uiso 1 1 d .
H10A H 0.752(4) 1.024(4) 0.588(2) 0.051(10) Uiso 1 1 d .
H10C H 0.669(3) 1.075(3) 0.674(2) 0.043(9) Uiso 1 1 d .
H19C H 1.151(4) 0.421(4) 0.855(2) 0.055(10) Uiso 1 1 d .
H8A H 0.390(4) 0.622(4) 0.846(3) 0.062(11) Uiso 1 1 d .
H8C H 0.315(4) 0.621(4) 0.768(3) 0.073(13) Uiso 1 1 d .
H8B H 0.273(5) 0.747(5) 0.813(3) 0.077(13) Uiso 1 1 d .
CT01 C 0.5314 0.8103 0.6657 0.010 Uiso 0.00 1 d P
CT02 C 0.8893 0.4145 0.7960 0.010 Uiso 0.00 1 d P

loop_
_atom_site_aniso_label
_atom_site_aniso_U_11
_atom_site_aniso_U_22
_atom_site_aniso_U_33
_atom_site_aniso_U_23
_atom_site_aniso_U_13
_atom_site_aniso_U_12
Yb1 0.01439(5) 0.01262(5) 0.01216(6) -0.00332(4) 0.00071(4) -0.00561(4)
N2 0.0145(9) 0.0180(9) 0.0161(10) -0.0030(8) 0.0004(8) -0.0052(7)
N1 0.0172(9) 0.0158(9) 0.0158(10) -0.0046(8) -0.0002(8) -0.0050(7)
C4 0.0160(11) 0.0169(11) 0.0191(12) -0.0051(9) -0.0032(9) -0.0015(9)
C3 0.0134(10) 0.0199(11) 0.0166(11) -0.0041(9) -0.0014(9) -0.0041(9)
C2 0.0171(11) 0.0159(11) 0.0147(11) -0.0025(9) -0.0028(9) -0.0043(9)
C14 0.0199(11) 0.0133(10) 0.0179(12) -0.0027(9) -0.0026(9) -0.0032(9)
C13 0.0228(12) 0.0113(10) 0.0164(12) -0.0012(9) -0.0002(9) -0.0046(9)
C12 0.0184(11) 0.0118(10) 0.0182(12) -0.0022(9) -0.0002(9) -0.0058(8)
C5 0.0173(11) 0.0134(11) 0.0204(12) -0.0006(9) -0.0046(9) -0.0035(9)
C30 0.0150(10) 0.0126(10) 0.0190(12) -0.0019(9) -0.0037(9) -0.0022(8)
C31 0.0169(11) 0.0118(10) 0.0174(12) -0.0022(9) -0.0047(9) -0.0021(8)
C1 0.0168(11) 0.0166(11) 0.0142(11) -0.0014(9) -0.0025(9) -0.0050(9)
C19 0.0242(13) 0.0209(13) 0.0260(14) -0.0044(11) -0.0073(11) -0.0053(10)
C15 0.0187(11) 0.0120(10) 0.0195(12) -0.0036(9) 0.0026(9) -0.0025(9)
C29 0.0191(12) 0.0224(12) 0.0179(12) -0.0028(10) 0.0005(9) -0.0060(9)
C11 0.0254(12) 0.0091(10) 0.0163(12) -0.0034(9) -0.0029(9) -0.0019(9)
C28 0.0167(12) 0.0252(13) 0.0234(14) 0.0038(10) 0.0025(10) -0.0089(10)
C21 0.0202(12) 0.0178(11) 0.0174(12) -0.0032(9) 0.0006(9) -0.0055(9)
C26 0.0153(11) 0.0142(11) 0.0274(13) 0.0001(9) -0.0068(10) -0.0051(9)
C23 0.0314(13) 0.0188(12) 0.0202(13) -0.0096(10) -0.0059(11) -0.0015(10)
C7 0.0222(13) 0.0208(12) 0.0227(13) -0.0079(11) -0.0037(11) -0.0077(10)
C6 0.0227(13) 0.0267(13) 0.0165(12) -0.0025(11) 0.0016(10) -0.0081(10)
C10 0.0277(14) 0.0160(12) 0.0327(15) -0.0017(11) -0.0045(12) -0.0084(10)
C8 0.0200(12) 0.0263(13) 0.0204(13) -0.0022(11) 0.0026(10) -0.0081(10)
C22 0.0276(13) 0.0210(12) 0.0152(12) -0.0051(10) 0.0000(10) -0.0005(10)
C27 0.0176(12) 0.0177(11) 0.0319(14) 0.0030(10) -0.0053(10) -0.0096(10)
C9 0.0230(13) 0.0253(13) 0.0267(14) -0.0140(12) -0.0034(11) 0.0002(11)
C24 0.0222(12) 0.0135(11) 0.0208(12) -0.0040(9) -0.0067(10) -0.0013(9)
C25 0.0251(12) 0.0174(12) 0.0293(14) -0.0061(10) -0.0078(11) -0.0074(10)
C17 0.0248(13) 0.0183(12) 0.0267(14) -0.0032(11) -0.0002(11) -0.0101(10)
C18 0.0337(15) 0.0213(13) 0.0183(13) -0.0037(11) 0.0049(11) -0.0097(11)
C16 0.0321(15) 0.0208(13) 0.0205(14) -0.0087(11) -0.0025(11) -0.0044(11)
C20 0.0251(13) 0.0228(13) 0.0287(15) -0.0075(11) 0.0075(11) -0.0043(11)

loop_
_atom_type_symbol
_atom_type_description
_atom_type_scat_dispersion_real
_atom_type_scat_dispersion_imag
_atom_type_scat_source
C C 0.0033 0.0016 'International Tables Vol C Tables 4.2.6.8 and 6.1.1.4'
H H 0.0000 0.0000 'International Tables Vol C Tables 4.2.6.8 and 6.1.1.4'
N N 0.0061 0.0033 'International Tables Vol C Tables 4.2.6.8 and 6.1.1.4'
Yb Yb -0.3850 5.5486 'International Tables Vol C Tables 4.2.6.8 and 6.1.1.4'

loop_
_geom_angle_atom_site_label_1
_geom_angle_atom_site_label_2
_geom_angle_atom_site_label_3
_geom_angle
CT01 Yb1 CT02 150.735(4)
CT01 Yb1 N2 104.70(4)
CT02 Yb1 N2 98.09(4)
CT01 Yb1 N1 104.25(4)
CT02 Yb1 N1 97.63(4)
N2 Yb1 N1 79.64(6)
CT01 Yb1 C3 27.79(5)
CT02 Yb1 C3 131.71(5)
N2 Yb1 C3 129.95(7)
N1 Yb1 C3 95.80(6)
CT01 Yb1 C14 167.34(5)
CT02 Yb1 C14 16.73(5)
N2 Yb1 C14 85.91(7)
N1 Yb1 C14 84.20(6)
C3 Yb1 C14 143.69(7)
CT01 Yb1 C13 138.68(5)
CT02 Yb1 C13 26.18(5)
N2 Yb1 C13 116.61(7)
N1 Yb1 C13 83.12(7)
C3 Yb1 C13 112.13(7)
C14 Yb1 C13 31.66(7)
CT01 Yb1 C1 27.71(5)
CT02 Yb1 C1 137.78(5)
N2 Yb1 C1 89.22(7)
N1 Yb1 C1 124.57(6)
C3 Yb1 C1 52.59(7)
C14 Yb1 C1 149.39(7)
C13 Yb1 C1 146.47(7)
CT01 Yb1 C2 27.61(5)
CT02 Yb1 C2 123.36(5)
N2 Yb1 C2 120.85(7)
N1 Yb1 C2 126.57(6)
C3 Yb1 C2 31.79(7)
C14 Yb1 C2 140.09(7)
C13 Yb1 C2 118.33(7)
C1 Yb1 C2 31.65(7)
CT01 Yb1 C15 141.92(5)
CT02 Yb1 C15 26.04(5)
N2 Yb1 C15 81.26(7)
N1 Yb1 C15 113.79(7)
C3 Yb1 C15 141.54(7)
C14 Yb1 C15 31.58(7)
C13 Yb1 C15 52.10(7)
C1 Yb1 C15 117.81(7)
C2 Yb1 C15 117.67(7)
CT01 Yb1 C11 116.52(5)
CT02 Yb1 C11 36.95(5)
N2 Yb1 C11 108.20(7)
N1 Yb1 C11 133.84(6)
C3 Yb1 C11 110.00(7)
C14 Yb1 C11 52.36(7)
C13 Yb1 C11 52.14(7)
C1 Yb1 C11 101.32(7)
C2 Yb1 C11 89.30(7)
C15 Yb1 C11 31.55(7)
CT01 Yb1 C12 115.13(5)
CT02 Yb1 C12 36.95(5)
N2 Yb1 C12 132.99(6)
N1 Yb1 C12 111.76(7)
C3 Yb1 C12 95.28(7)
C14 Yb1 C12 52.35(7)
C13 Yb1 C12 31.60(7)
C1 Yb1 C12 115.00(7)
C2 Yb1 C12 89.67(7)
C15 Yb1 C12 52.02(7)
C11 Yb1 C12 31.37(7)
CT01 Yb1 C5 27.38(5)
CT02 Yb1 C5 167.60(5)
N2 Yb1 C5 78.10(7)
N1 Yb1 C5 93.30(7)
C3 Yb1 C5 52.23(7)
C14 Yb1 C5 164.00(7)
C13 Yb1 C5 163.68(7)
C1 Yb1 C5 31.55(7)
C2 Yb1 C5 52.08(7)
C15 Yb1 C5 142.14(7)
C11 Yb1 C5 132.81(7)
C12 Yb1 C5 141.71(7)
CT01 Yb1 C4 27.25(5)
CT02 Yb1 C4 158.68(5)
N2 Yb1 C4 101.16(7)
N1 Yb1 C4 77.04(6)
C3 Yb1 C4 31.52(7)
C14 Yb1 C4 158.29(7)
C13 Yb1 C4 133.04(7)
C1 Yb1 C4 52.04(7)
C2 Yb1 C4 52.00(7)
C15 Yb1 C4 169.17(7)
C11 Yb1 C4 140.11(7)
C12 Yb1 C4 125.69(7)
C5 Yb1 C4 31.23(7)
C29 N2 C30 116.23(19)
C29 N2 Yb1 139.91(15)
C30 N2 Yb1 102.89(14)
C21 N1 C31 116.13(19)
C21 N1 Yb1 140.01(15)
C31 N1 Yb1 102.86(14)
CT01 C4 C5 54.06(13)
CT01 C4 C3 54.21(13)
C5 C4 C3 108.26(19)
CT01 C4 C9 173.9(2)
C5 C4 C9 125.4(2)
C3 C4 C9 125.9(2)
CT01 C4 Yb1 61.55(9)
C5 C4 Yb1 73.89(12)
C3 C4 Yb1 72.98(12)
C9 C4 Yb1 124.56(15)
CT01 C3 C4 53.77(13)
CT01 C3 C2 53.71(13)
C4 C3 C2 107.5(2)
CT01 C3 C8 177.8(2)
C4 C3 C8 126.1(2)
C2 C3 C8 126.3(2)
CT01 C3 Yb1 62.92(9)
C4 C3 Yb1 75.50(12)
C2 C3 Yb1 74.20(12)
C8 C3 Yb1 119.29(15)
CT01 C2 C1 54.15(13)
CT01 C2 C3 54.10(13)
C1 C2 C3 108.24(19)
CT01 C2 C7 169.1(2)
C1 C2 C7 125.7(2)
C3 C2 C7 124.8(2)
CT01 C2 Yb1 62.82(9)
C1 C2 Yb1 74.14(12)
C3 C2 Yb1 74.01(12)
C7 C2 Yb1 128.06(15)
CT02 C14 C15 53.77(17)
CT02 C14 C13 53.81(17)
C15 C14 C13 107.57(19)
CT02 C14 C19 176.3(3)
C15 C14 C19 126.0(2)
C13 C14 C19 126.3(2)
CT02 C14 Yb1 63.71(14)
C15 C14 Yb1 74.67(12)
C13 C14 Yb1 74.16(12)
C19 C14 Yb1 120.00(15)
CT02 C13 C14 32.27(11)
CT02 C13 C12 76.06(16)
C14 C13 C12 108.3(2)
CT02 C13 C18 157.4(2)
C14 C13 C18 125.7(2)
C12 C13 C18 125.6(2)
CT02 C13 Yb1 65.36(10)
C14 C13 Yb1 74.18(12)
C12 C13 Yb1 74.86(12)
C18 C13 Yb1 122.57(15)
C11 C12 C13 107.86(19)
C11 C12 C17 127.4(2)
C13 C12 C17 123.8(2)
C11 C12 CT02 63.63(13)
C13 C12 CT02 44.23(11)
C17 C12 CT02 165.1(2)
C11 C12 Yb1 74.15(12)
C13 C12 Yb1 73.54(12)
C17 C12 Yb1 126.90(15)
CT02 C12 Yb1 62.89(7)
CT01 C5 C4 54.12(13)
CT01 C5 C1 54.15(13)
C4 C5 C1 108.27(19)
CT01 C5 C10 174.9(2)
C4 C5 C10 125.1(2)
C1 C5 C10 126.3(2)
CT01 C5 Yb1 62.09(9)
C4 C5 Yb1 74.88(12)
C1 C5 Yb1 73.51(12)
C10 C5 Yb1 122.94(16)
N2 C30 C31 126.8(2)
N2 C30 C26 125.4(2)
C31 C30 C26 107.78(19)
N2 C30 Yb1 50.83(11)
C31 C30 Yb1 76.27(12)
C26 C30 Yb1 171.22(15)
N1 C31 C30 126.87(19)
N1 C31 C24 125.6(2)
C30 C31 C24 107.5(2)
N1 C31 Yb1 50.87(10)
C30 C31 Yb1 76.28(12)
C24 C31 Yb1 171.98(15)
CT01 C1 C5 53.82(13)
CT01 C1 C2 53.91(13)
C5 C1 C2 107.7(2)
CT01 C1 C6 177.2(2)
C5 C1 C6 125.1(2)
C2 C1 C6 127.1(2)
CT01 C1 Yb1 62.86(9)
C5 C1 Yb1 74.94(12)
C2 C1 Yb1 74.21(12)
C6 C1 Yb1 119.73(15)
CT02 C15 C14 32.27(11)
CT02 C15 C11 75.97(16)
C14 C15 C11 108.2(2)
CT02 C15 C20 157.1(2)
C14 C15 C20 125.5(2)
C11 C15 C20 125.9(2)
CT02 C15 Yb1 64.81(9)
C14 C15 Yb1 73.75(12)
C11 C15 Yb1 74.24(12)
C20 C15 Yb1 123.40(16)
N2 C29 C28 122.2(2)
C12 C11 C15 108.02(19)
C12 C11 C16 127.2(2)
C15 C11 C16 124.0(2)
C12 C11 CT02 63.77(13)
C15 C11 CT02 44.25(11)
C16 C11 CT02 166.4(2)
C12 C11 Yb1 74.48(12)
C15 C11 Yb1 74.21(12)
C16 C11 Yb1 124.77(15)
CT02 C11 Yb1 63.02(7)
C27 C28 C29 121.7(2)
N1 C21 C22 122.5(2)
C27 C26 C25 135.8(2)
C27 C26 C30 115.7(2)
C25 C26 C30 108.5(2)
C22 C23 C24 119.1(2)
C23 C22 C21 121.2(2)
C28 C27 C26 118.7(2)
C23 C24 C25 135.7(2)
C23 C24 C31 115.5(2)
C25 C24 C31 108.7(2)
C26 C25 C24 107.5(2)
C5 CT01 C4 71.83(16)
C5 CT01 C2 143.97(16)
C4 CT01 C2 144.19(16)
C5 CT01 C1 72.03(15)
C4 CT01 C1 143.86(15)
C2 CT01 C1 71.95(15)
C5 CT01 C3 143.84(15)
C4 CT01 C3 72.02(15)
C2 CT01 C3 72.19(15)
C1 CT01 C3 144.12(14)
C5 CT01 Yb1 90.53(10)
C4 CT01 Yb1 91.20(10)
C2 CT01 Yb1 89.56(10)
C1 CT01 Yb1 89.43(10)
C3 CT01 Yb1 89.29(10)
C14 CT02 C15 94.0(2)
C14 CT02 C13 93.9(2)
C15 CT02 C13 172.04(16)
C14 CT02 C11 153.7(2)
C15 CT02 C11 59.78(14)
C13 CT02 C11 112.30(14)
C14 CT02 C12 153.6(2)
C15 CT02 C12 112.38(14)
C13 CT02 C12 59.71(14)
C11 CT02 C12 52.60(12)
C14 CT02 Yb1 99.56(16)
C15 CT02 Yb1 89.15(11)
C13 CT02 Yb1 88.46(11)
C11 CT02 Yb1 80.03(7)
C12 CT02 Yb1 80.16(7)

loop_
_geom_bond_atom_site_label_1
_geom_bond_atom_site_label_2
_geom_bond_distance
Yb1 CT01 2.31474(17)
Yb1 CT02 2.36398(18)
Yb1 N2 2.3708(19)
Yb1 N1 2.3716(18)
Yb1 C3 2.599(2)
Yb1 C14 2.600(2)
Yb1 C13 2.600(2)
Yb1 C1 2.601(2)
Yb1 C2 2.602(2)
Yb1 C15 2.612(2)
Yb1 C11 2.613(2)
Yb1 C12 2.617(2)
Yb1 C5 2.619(2)
Yb1 C4 2.632(2)
N2 C29 1.341(3)
N2 C30 1.354(3)
N1 C21 1.339(3)
N1 C31 1.353(3)
C4 CT01 1.205(2)
C4 C5 1.414(3)
C4 C3 1.421(3)
C4 C9 1.502(3)
C3 CT01 1.212(2)
C3 C2 1.424(3)
C3 C8 1.501(3)
C2 CT01 1.206(2)
C2 C1 1.419(3)
C2 C7 1.502(3)
C14 CT02 0.759(2)
C14 C15 1.418(3)
C14 C13 1.419(3)
C14 C19 1.501(3)
C13 CT02 1.147(2)
C13 C12 1.420(3)
C13 C18 1.499(3)
C12 C11 1.414(3)
C12 C17 1.502(3)
C12 CT02 1.596(2)
C5 CT01 1.204(2)
C5 C1 1.419(3)
C5 C10 1.507(3)
C30 C31 1.415(3)
C30 C26 1.445(3)
C31 C24 1.443(3)
C1 CT01 1.210(2)
C1 C6 1.501(3)
C15 CT02 1.147(2)
C15 C11 1.420(3)
C15 C20 1.502(3)
C29 C28 1.403(3)
C11 C16 1.507(3)
C11 CT02 1.595(2)
C28 C27 1.375(4)
C21 C22 1.407(3)
C26 C27 1.399(4)
C26 C25 1.419(3)
C23 C22 1.375(4)
C23 C24 1.400(3)
C24 C25 1.420(4)

loop_
_geom_torsion_atom_site_label_1
_geom_torsion_atom_site_label_2
_geom_torsion_atom_site_label_3
_geom_torsion_atom_site_label_4
_geom_torsion
CT01 Yb1 N2 C29 -73.0(2)
CT02 Yb1 N2 C29 88.5(2)
N1 Yb1 N2 C29 -175.2(2)
C3 Yb1 N2 C29 -86.3(2)
C14 Yb1 N2 C29 100.0(2)
C13 Yb1 N2 C29 108.0(2)
C1 Yb1 N2 C29 -49.8(2)
C2 Yb1 N2 C29 -48.6(2)
C15 Yb1 N2 C29 68.5(2)
C11 Yb1 N2 C29 51.9(2)
C12 Yb1 N2 C29 74.7(2)
C5 Yb1 N2 C29 -79.5(2)
C4 Yb1 N2 C29 -100.7(2)
CT01 Yb1 N2 C30 94.38(13)
CT02 Yb1 N2 C30 -104.13(12)
N1 Yb1 N2 C30 -7.79(13)
C3 Yb1 N2 C30 81.12(15)
C14 Yb1 N2 C30 -92.63(13)
C13 Yb1 N2 C30 -84.62(14)
C1 Yb1 N2 C30 117.61(13)
C2 Yb1 N2 C30 118.82(13)
C15 Yb1 N2 C30 -124.08(14)
C11 Yb1 N2 C30 -140.72(13)
C12 Yb1 N2 C30 -117.97(14)
C5 Yb1 N2 C30 87.85(14)
C4 Yb1 N2 C30 66.64(14)
CT01 Yb1 N1 C21 72.2(2)
CT02 Yb1 N1 C21 -88.3(2)
N2 Yb1 N1 C21 174.9(2)
C3 Yb1 N1 C21 45.2(2)
C14 Yb1 N1 C21 -98.3(2)
C13 Yb1 N1 C21 -66.4(2)
C1 Yb1 N1 C21 93.1(2)
C2 Yb1 N1 C21 53.9(3)
C15 Yb1 N1 C21 -109.6(2)
C11 Yb1 N1 C21 -79.8(2)
C12 Yb1 N1 C21 -52.8(2)
C5 Yb1 N1 C21 97.6(2)
C4 Yb1 N1 C21 70.7(2)
CT01 Yb1 N1 C31 -95.09(12)
CT02 Yb1 N1 C31 104.48(12)
N2 Yb1 N1 C31 7.60(13)
C3 Yb1 N1 C31 -122.01(13)
C14 Yb1 N1 C31 94.49(14)
C13 Yb1 N1 C31 126.33(14)
C1 Yb1 N1 C31 -74.20(15)
C2 Yb1 N1 C31 -113.30(13)
C15 Yb1 N1 C31 83.17(14)
C11 Yb1 N1 C31 112.95(14)
C12 Yb1 N1 C31 139.93(13)
C5 Yb1 N1 C31 -69.66(13)
C4 Yb1 N1 C31 -96.52(14)
CT02 Yb1 C4 CT01 -105.40(14)
N2 Yb1 C4 CT01 100.49(11)
N1 Yb1 C4 CT01 176.99(12)
C3 Yb1 C4 CT01 -58.01(13)
C14 Yb1 C4 CT01 -152.13(14)
C13 Yb1 C4 CT01 -115.54(11)
C1 Yb1 C4 CT01 20.36(9)
C2 Yb1 C4 CT01 -20.13(9)
C15 Yb1 C4 CT01 -1.5(4)
C11 Yb1 C4 CT01 -36.61(18)
C12 Yb1 C4 CT01 -75.36(13)
C5 Yb1 C4 CT01 57.43(13)
CT01 Yb1 C4 C5 -57.43(13)
CT02 Yb1 C4 C5 -162.82(11)
N2 Yb1 C4 C5 43.06(13)
N1 Yb1 C4 C5 119.57(13)
C3 Yb1 C4 C5 -115.43(19)
C14 Yb1 C4 C5 150.45(18)
C13 Yb1 C4 C5 -172.96(12)
C1 Yb1 C4 C5 -37.07(12)
C2 Yb1 C4 C5 -77.55(14)
C15 Yb1 C4 C5 -58.9(4)
C11 Yb1 C4 C5 -94.03(16)
C12 Yb1 C4 C5 -132.79(13)
CT01 Yb1 C4 C3 58.01(13)
CT02 Yb1 C4 C3 -47.4(2)
N2 Yb1 C4 C3 158.50(13)
N1 Yb1 C4 C3 -125.00(14)
C14 Yb1 C4 C3 -94.1(2)
C13 Yb1 C4 C3 -57.53(16)
C1 Yb1 C4 C3 78.37(14)
C2 Yb1 C4 C3 37.88(13)
C15 Yb1 C4 C3 56.5(4)
C11 Yb1 C4 C3 21.40(19)
C12 Yb1 C4 C3 -17.35(16)
C5 Yb1 C4 C3 115.43(19)
CT01 Yb1 C4 C9 -179.7(3)
CT02 Yb1 C4 C9 74.9(3)
N2 Yb1 C4 C9 -79.2(2)
N1 Yb1 C4 C9 -2.7(2)
C3 Yb1 C4 C9 122.3(3)
C14 Yb1 C4 C9 28.2(3)
C13 Yb1 C4 C9 64.8(2)
C1 Yb1 C4 C9 -159.3(2)
C2 Yb1 C4 C9 160.2(2)
C15 Yb1 C4 C9 178.9(3)
C11 Yb1 C4 C9 143.71(19)
C12 Yb1 C4 C9 105.0(2)
C5 Yb1 C4 C9 -122.3(3)
C5 C4 C3 CT01 -0.83(14)
C9 C4 C3 CT01 172.5(3)
Yb1 C4 C3 CT01 -66.84(8)
CT01 C4 C3 C2 -1.07(14)
C5 C4 C3 C2 -1.9(2)
C9 C4 C3 C2 171.4(2)
Yb1 C4 C3 C2 -67.90(15)
CT01 C4 C3 C8 -177.3(3)
C5 C4 C3 C8 -178.1(2)
C9 C4 C3 C8 -4.8(4)
Yb1 C4 C3 C8 115.9(2)
CT01 C4 C3 Yb1 66.84(8)
C5 C4 C3 Yb1 66.01(15)
C9 C4 C3 Yb1 -120.7(2)
CT02 Yb1 C3 CT01 -144.61(6)
N2 Yb1 C3 CT01 28.42(14)
N1 Yb1 C3 CT01 109.76(10)
C14 Yb1 C3 CT01 -162.15(9)
C13 Yb1 C3 CT01 -165.33(9)
C1 Yb1 C3 CT01 -20.06(8)
C2 Yb1 C3 CT01 -56.89(13)
C15 Yb1 C3 CT01 -109.00(12)
C11 Yb1 C3 CT01 -109.18(10)
C12 Yb1 C3 CT01 -137.68(10)
C5 Yb1 C3 CT01 20.08(8)
C4 Yb1 C3 CT01 56.40(13)
CT01 Yb1 C3 C4 -56.40(13)
CT02 Yb1 C3 C4 158.99(11)
N2 Yb1 C3 C4 -27.98(17)
N1 Yb1 C3 C4 53.36(14)
C14 Yb1 C3 C4 141.45(14)
C13 Yb1 C3 C4 138.27(13)
C1 Yb1 C3 C4 -76.45(14)
C2 Yb1 C3 C4 -113.3(2)
C15 Yb1 C3 C4 -165.40(13)
C11 Yb1 C3 C4 -165.58(13)
C12 Yb1 C3 C4 165.92(13)
C5 Yb1 C3 C4 -36.32(13)
CT01 Yb1 C3 C2 56.89(13)
CT02 Yb1 C3 C2 -87.72(13)
N2 Yb1 C3 C2 85.31(14)
N1 Yb1 C3 C2 166.65(13)
C14 Yb1 C3 C2 -105.26(16)
C13 Yb1 C3 C2 -108.44(13)
C1 Yb1 C3 C2 36.84(12)
C15 Yb1 C3 C2 -52.11(18)
C11 Yb1 C3 C2 -52.29(14)
C12 Yb1 C3 C2 -80.79(14)
C5 Yb1 C3 C2 76.97(14)
C4 Yb1 C3 C2 113.3(2)
CT01 Yb1 C3 C8 -180.0(2)
CT02 Yb1 C3 C8 35.4(2)
N2 Yb1 C3 C8 -151.57(16)
N1 Yb1 C3 C8 -70.24(18)
C14 Yb1 C3 C8 17.9(2)
C13 Yb1 C3 C8 14.67(19)
C1 Yb1 C3 C8 160.0(2)
C2 Yb1 C3 C8 123.1(2)
C15 Yb1 C3 C8 71.0(2)
C11 Yb1 C3 C8 70.82(19)
C12 Yb1 C3 C8 42.32(18)
C5 Yb1 C3 C8 -159.9(2)
C4 Yb1 C3 C8 -123.6(2)
C4 C3 C2 CT01 1.07(14)
C8 C3 C2 CT01 177.3(3)
Yb1 C3 C2 CT01 -67.72(8)
CT01 C3 C2 C1 0.91(14)
C4 C3 C2 C1 2.0(2)
C8 C3 C2 C1 178.2(2)
Yb1 C3 C2 C1 -66.81(15)
CT01 C3 C2 C7 -166.7(2)
C4 C3 C2 C7 -165.6(2)
C8 C3 C2 C7 10.5(4)
Yb1 C3 C2 C7 125.6(2)
CT01 C3 C2 Yb1 67.72(8)
C4 C3 C2 Yb1 68.79(15)
C8 C3 C2 Yb1 -115.0(2)
CT02 Yb1 C2 CT01 174.16(6)
N2 Yb1 C2 CT01 -59.72(12)
N1 Yb1 C2 CT01 40.80(14)
C3 Yb1 C2 CT01 57.42(13)
C14 Yb1 C2 CT01 174.50(9)
C13 Yb1 C2 CT01 144.12(10)
C1 Yb1 C2 CT01 -57.41(12)
C15 Yb1 C2 CT01 -156.23(9)
C11 Yb1 C2 CT01 -170.61(11)
C12 Yb1 C2 CT01 158.02(11)
C5 Yb1 C2 CT01 -20.05(9)
C4 Yb1 C2 CT01 19.87(9)
CT01 Yb1 C2 C1 57.41(12)
CT02 Yb1 C2 C1 -128.43(11)
N2 Yb1 C2 C1 -2.30(15)
N1 Yb1 C2 C1 98.21(14)
C3 Yb1 C2 C1 114.83(18)
C14 Yb1 C2 C1 -128.08(14)
C13 Yb1 C2 C1 -158.47(12)
C15 Yb1 C2 C1 -98.82(13)
C11 Yb1 C2 C1 -113.20(13)
C12 Yb1 C2 C1 -144.57(13)
C5 Yb1 C2 C1 37.36(12)
C4 Yb1 C2 C1 77.28(14)
CT01 Yb1 C2 C3 -57.42(13)
CT02 Yb1 C2 C3 116.74(12)
N2 Yb1 C2 C3 -117.14(13)
N1 Yb1 C2 C3 -16.62(16)
C14 Yb1 C2 C3 117.08(14)
C13 Yb1 C2 C3 86.70(14)
C1 Yb1 C2 C3 -114.83(18)
C15 Yb1 C2 C3 146.35(13)
C11 Yb1 C2 C3 131.97(14)
C12 Yb1 C2 C3 100.60(14)
C5 Yb1 C2 C3 -77.47(14)
C4 Yb1 C2 C3 -37.55(13)
CT01 Yb1 C2 C7 -179.3(3)
CT02 Yb1 C2 C7 -5.2(2)
N2 Yb1 C2 C7 120.9(2)
N1 Yb1 C2 C7 -138.54(19)
C3 Yb1 C2 C7 -121.9(3)
C14 Yb1 C2 C7 -4.8(3)
C13 Yb1 C2 C7 -35.2(2)
C1 Yb1 C2 C7 123.2(3)
C15 Yb1 C2 C7 24.4(2)
C11 Yb1 C2 C7 10.0(2)
C12 Yb1 C2 C7 -21.3(2)
C5 Yb1 C2 C7 160.6(2)
C4 Yb1 C2 C7 -159.5(2)
CT01 Yb1 C14 CT02 10.7(4)
N2 Yb1 C14 CT02 -136.72(18)
N1 Yb1 C14 CT02 143.29(18)
C3 Yb1 C14 CT02 51.4(2)
C13 Yb1 C14 CT02 57.01(17)
C1 Yb1 C14 CT02 -55.2(3)
C2 Yb1 C14 CT02 -1.0(2)
C15 Yb1 C14 CT02 -56.76(17)
C11 Yb1 C14 CT02 -19.93(15)
C12 Yb1 C14 CT02 19.99(15)
C5 Yb1 C14 CT02 -135.0(2)
C4 Yb1 C14 CT02 113.1(2)
CT01 Yb1 C14 C15 67.4(3)
CT02 Yb1 C14 C15 56.76(17)
N2 Yb1 C14 C15 -79.96(13)
N1 Yb1 C14 C15 -159.94(14)
C3 Yb1 C14 C15 108.15(16)
C13 Yb1 C14 C15 113.78(19)
C1 Yb1 C14 C15 1.6(2)
C2 Yb1 C14 C15 55.76(18)
C11 Yb1 C14 C15 36.83(13)
C12 Yb1 C14 C15 76.76(14)
C5 Yb1 C14 C15 -78.2(3)
C4 Yb1 C14 C15 169.87(16)
CT01 Yb1 C14 C13 -46.3(3)
CT02 Yb1 C14 C13 -57.01(17)
N2 Yb1 C14 C13 166.27(13)
N1 Yb1 C14 C13 86.28(13)
C3 Yb1 C14 C13 -5.63(19)
C1 Yb1 C14 C13 -112.22(16)
C2 Yb1 C14 C13 -58.02(17)
C15 Yb1 C14 C13 -113.78(19)
C11 Yb1 C14 C13 -76.95(14)
C12 Yb1 C14 C13 -37.02(12)
C5 Yb1 C14 C13 168.0(2)
C4 Yb1 C14 C13 56.1(2)
CT01 Yb1 C14 C19 -169.51(16)
CT02 Yb1 C14 C19 179.8(3)
N2 Yb1 C14 C19 43.09(19)
N1 Yb1 C14 C19 -36.90(19)
C3 Yb1 C14 C19 -128.81(19)
C13 Yb1 C14 C19 -123.2(3)
C1 Yb1 C14 C19 124.6(2)
C2 Yb1 C14 C19 178.80(17)
C15 Yb1 C14 C19 123.0(3)
C11 Yb1 C14 C19 159.9(2)
C12 Yb1 C14 C19 -160.2(2)
C5 Yb1 C14 C19 44.8(4)
C4 Yb1 C14 C19 -67.1(3)
C15 C14 C13 CT02 0.94(13)
C19 C14 C13 CT02 -175.4(3)
Yb1 C14 C13 CT02 68.72(14)
CT02 C14 C13 C12 -1.04(19)
C15 C14 C13 C12 -0.1(2)
C19 C14 C13 C12 -176.4(2)
Yb1 C14 C13 C12 67.68(15)
CT02 C14 C13 C18 172.2(3)
C15 C14 C13 C18 173.2(2)
C19 C14 C13 C18 -3.2(4)
Yb1 C14 C13 C18 -119.0(2)
CT02 C14 C13 Yb1 -68.72(14)
C15 C14 C13 Yb1 -67.79(15)
C19 C14 C13 Yb1 115.9(2)
CT01 Yb1 C13 CT02 132.92(8)
N2 Yb1 C13 CT02 -48.54(13)
N1 Yb1 C13 CT02 -123.29(11)
C3 Yb1 C13 CT02 143.22(10)
C14 Yb1 C13 CT02 -33.18(11)
C1 Yb1 C13 CT02 88.23(16)
C2 Yb1 C13 CT02 108.63(11)
C15 Yb1 C13 CT02 4.22(9)
C11 Yb1 C13 CT02 44.51(10)
C12 Yb1 C13 CT02 81.34(15)
C5 Yb1 C13 CT02 158.60(19)
C4 Yb1 C13 CT02 171.66(8)
CT01 Yb1 C13 C14 166.11(10)
CT02 Yb1 C13 C14 33.18(11)
N2 Yb1 C13 C14 -15.36(15)
N1 Yb1 C13 C14 -90.11(13)
C3 Yb1 C13 C14 176.40(12)
C1 Yb1 C13 C14 121.41(15)
C2 Yb1 C13 C14 141.81(12)
C15 Yb1 C13 C14 37.40(12)
C11 Yb1 C13 C14 77.69(14)
C12 Yb1 C13 C14 114.52(19)
C5 Yb1 C13 C14 -168.2(2)
C4 Yb1 C13 C14 -155.16(12)
CT01 Yb1 C13 C12 51.58(16)
CT02 Yb1 C13 C12 -81.34(15)
N2 Yb1 C13 C12 -129.88(13)
N1 Yb1 C13 C12 155.37(14)
C3 Yb1 C13 C12 61.88(14)
C14 Yb1 C13 C12 -114.52(19)
C1 Yb1 C13 C12 6.9(2)
C2 Yb1 C13 C12 27.29(15)
C15 Yb1 C13 C12 -77.13(14)
C11 Yb1 C13 C12 -36.83(13)
C5 Yb1 C13 C12 77.3(3)
C4 Yb1 C13 C12 90.31(15)
CT01 Yb1 C13 C18 -71.3(2)
CT02 Yb1 C13 C18 155.8(3)
N2 Yb1 C13 C18 107.26(19)
N1 Yb1 C13 C18 32.51(19)
C3 Yb1 C13 C18 -61.0(2)
C14 Yb1 C13 C18 122.6(2)
C1 Yb1 C13 C18 -116.0(2)
C2 Yb1 C13 C18 -95.6(2)
C15 Yb1 C13 C18 160.0(2)
C11 Yb1 C13 C18 -159.7(2)
C12 Yb1 C13 C18 -122.9(3)
C5 Yb1 C13 C18 -45.6(3)
C4 Yb1 C13 C18 -32.5(2)
CT02 C13 C12 C11 -1.03(17)
C14 C13 C12 C11 -0.5(2)
C18 C13 C12 C11 -173.7(2)
Yb1 C13 C12 C11 66.78(15)
CT02 C13 C12 C17 168.4(2)
C14 C13 C12 C17 169.0(2)
C18 C13 C12 C17 -4.3(3)
Yb1 C13 C12 C17 -123.7(2)
C14 C13 C12 CT02 0.57(11)
C18 C13 C12 CT02 -172.7(3)
Yb1 C13 C12 CT02 67.80(9)
CT02 C13 C12 Yb1 -67.80(9)
C14 C13 C12 Yb1 -67.23(15)
C18 C13 C12 Yb1 119.5(2)
CT01 Yb1 C12 C11 100.25(12)
CT02 Yb1 C12 C11 -68.08(12)
N2 Yb1 C12 C11 -44.89(16)
N1 Yb1 C12 C11 -141.06(12)
C3 Yb1 C12 C11 120.54(13)
C14 Yb1 C12 C11 -77.50(14)
C13 Yb1 C12 C11 -114.60(19)
C1 Yb1 C12 C11 69.59(14)
C2 Yb1 C12 C11 89.20(13)
C15 Yb1 C12 C11 -37.21(12)
C5 Yb1 C12 C11 91.66(16)
C4 Yb1 C12 C11 129.55(13)
CT01 Yb1 C12 C13 -145.15(12)
CT02 Yb1 C12 C13 46.52(11)
N2 Yb1 C12 C13 69.71(16)
N1 Yb1 C12 C13 -26.46(15)
C3 Yb1 C12 C13 -124.87(13)
C14 Yb1 C12 C13 37.09(13)
C1 Yb1 C12 C13 -175.81(13)
C2 Yb1 C12 C13 -156.20(14)
C15 Yb1 C12 C13 77.39(14)
C11 Yb1 C12 C13 114.60(19)
C5 Yb1 C12 C13 -153.74(13)
C4 Yb1 C12 C13 -115.86(14)
CT01 Yb1 C12 C17 -25.0(2)
CT02 Yb1 C12 C17 166.7(3)
N2 Yb1 C12 C17 -170.09(18)
N1 Yb1 C12 C17 93.7(2)
C3 Yb1 C12 C17 -4.7(2)
C14 Yb1 C12 C17 157.3(2)
C13 Yb1 C12 C17 120.2(3)
C1 Yb1 C12 C17 -55.6(2)
C2 Yb1 C12 C17 -36.0(2)
C15 Yb1 C12 C17 -162.4(2)
C11 Yb1 C12 C17 -125.2(3)
C5 Yb1 C12 C17 -33.5(3)
C4 Yb1 C12 C17 4.3(2)
CT01 Yb1 C12 CT02 168.33(4)
N2 Yb1 C12 CT02 23.19(13)
N1 Yb1 C12 CT02 -72.98(9)
C3 Yb1 C12 CT02 -171.38(8)
C14 Yb1 C12 CT02 -9.42(7)
C13 Yb1 C12 CT02 -46.52(11)
C1 Yb1 C12 CT02 137.67(7)
C2 Yb1 C12 CT02 157.28(8)
C15 Yb1 C12 CT02 30.87(7)
C11 Yb1 C12 CT02 68.08(12)
C5 Yb1 C12 CT02 159.74(9)
C4 Yb1 C12 CT02 -162.37(7)
C3 C4 C5 CT01 0.83(14)
C9 C4 C5 CT01 -172.5(3)
Yb1 C4 C5 CT01 66.24(8)
CT01 C4 C5 C1 0.26(14)
C3 C4 C5 C1 1.1(2)
C9 C4 C5 C1 -172.2(2)
Yb1 C4 C5 C1 66.50(15)
CT01 C4 C5 C10 173.9(3)
C3 C4 C5 C10 174.7(2)
C9 C4 C5 C10 1.4(4)
Yb1 C4 C5 C10 -119.9(2)
CT01 C4 C5 Yb1 -66.24(8)
C3 C4 C5 Yb1 -65.41(15)
C9 C4 C5 Yb1 121.3(2)
CT02 Yb1 C5 CT01 92.9(2)
N2 Yb1 C5 CT01 166.16(12)
N1 Yb1 C5 CT01 -115.15(11)
C3 Yb1 C5 CT01 -20.37(9)
C14 Yb1 C5 CT01 164.41(19)
C13 Yb1 C5 CT01 -38.5(3)
C1 Yb1 C5 CT01 57.70(13)
C2 Yb1 C5 CT01 20.22(9)
C15 Yb1 C5 CT01 107.76(13)
C11 Yb1 C5 CT01 62.27(15)
C12 Yb1 C5 CT01 17.10(18)
C4 Yb1 C5 CT01 -57.05(13)
CT01 Yb1 C5 C4 57.05(13)
CT02 Yb1 C5 C4 149.98(18)
N2 Yb1 C5 C4 -136.80(13)
N1 Yb1 C5 C4 -58.11(13)
C3 Yb1 C5 C4 36.68(12)
C14 Yb1 C5 C4 -138.5(2)
C13 Yb1 C5 C4 18.6(3)
C1 Yb1 C5 C4 114.74(19)
C2 Yb1 C5 C4 77.26(14)
C15 Yb1 C5 C4 164.80(12)
C11 Yb1 C5 C4 119.32(14)
C12 Yb1 C5 C4 74.14(17)
CT01 Yb1 C5 C1 -57.70(13)
CT02 Yb1 C5 C1 35.2(3)
N2 Yb1 C5 C1 108.46(14)
N1 Yb1 C5 C1 -172.85(13)
C3 Yb1 C5 C1 -78.07(14)
C14 Yb1 C5 C1 106.7(3)
C13 Yb1 C5 C1 -96.2(3)
C2 Yb1 C5 C1 -37.48(13)
C15 Yb1 C5 C1 50.06(18)
C11 Yb1 C5 C1 4.57(18)
C12 Yb1 C5 C1 -40.60(19)
C4 Yb1 C5 C1 -114.74(19)
CT01 Yb1 C5 C10 179.4(3)
CT02 Yb1 C5 C10 -87.7(3)
N2 Yb1 C5 C10 -14.47(19)
N1 Yb1 C5 C10 64.2(2)
C3 Yb1 C5 C10 159.0(2)
C14 Yb1 C5 C10 -16.2(4)
C13 Yb1 C5 C10 140.9(2)
C1 Yb1 C5 C10 -122.9(3)
C2 Yb1 C5 C10 -160.4(2)
C15 Yb1 C5 C10 -72.9(2)
C11 Yb1 C5 C10 -118.35(19)
C12 Yb1 C5 C10 -163.53(18)
C4 Yb1 C5 C10 122.3(3)
C29 N2 C30 C31 178.7(2)
Yb1 N2 C30 C31 7.7(2)
C29 N2 C30 C26 1.0(3)
Yb1 N2 C30 C26 -170.01(18)
C29 N2 C30 Yb1 171.0(2)
CT01 Yb1 C30 N2 -92.74(13)
CT02 Yb1 C30 N2 80.86(13)
N1 Yb1 C30 N2 170.47(16)
C3 Yb1 C30 N2 -117.28(14)
C14 Yb1 C30 N2 85.83(14)
C13 Yb1 C30 N2 107.07(14)
C1 Yb1 C30 N2 -64.56(14)
C2 Yb1 C30 N2 -79.16(15)
C15 Yb1 C30 N2 55.44(14)
C11 Yb1 C30 N2 49.10(16)
C12 Yb1 C30 N2 89.50(16)
C5 Yb1 C30 N2 -86.59(14)
C4 Yb1 C30 N2 -115.75(14)
CT01 Yb1 C30 C31 93.60(12)
CT02 Yb1 C30 C31 -92.80(11)
N2 Yb1 C30 C31 -173.7(2)
N1 Yb1 C30 C31 -3.19(11)
C3 Yb1 C30 C31 69.06(14)
C14 Yb1 C30 C31 -87.83(13)
C13 Yb1 C30 C31 -66.59(13)
C1 Yb1 C30 C31 121.78(12)
C2 Yb1 C30 C31 107.18(13)
C15 Yb1 C30 C31 -118.22(12)
C11 Yb1 C30 C31 -124.56(12)
C12 Yb1 C30 C31 -84.16(15)
C5 Yb1 C30 C31 99.75(13)
C4 Yb1 C30 C31 70.59(13)
CT01 Yb1 C30 C26 -24.9(11)
CT02 Yb1 C30 C26 148.7(11)
N2 Yb1 C30 C26 67.8(10)
N1 Yb1 C30 C26 -121.7(11)
C3 Yb1 C30 C26 -49.4(11)
C14 Yb1 C30 C26 153.7(11)
C13 Yb1 C30 C26 174.9(10)
C1 Yb1 C30 C26 3.3(11)
C2 Yb1 C30 C26 -11.3(11)
C15 Yb1 C30 C26 123.3(11)
C11 Yb1 C30 C26 116.9(10)
C12 Yb1 C30 C26 157.3(10)
C5 Yb1 C30 C26 -18.7(11)
C4 Yb1 C30 C26 -47.9(11)
C21 N1 C31 C30 -178.0(2)
Yb1 N1 C31 C30 -7.1(2)
C21 N1 C31 C24 0.0(3)
Yb1 N1 C31 C24 170.92(18)
C21 N1 C31 Yb1 -170.9(2)
N2 C30 C31 N1 -0.5(4)
C26 C30 C31 N1 177.5(2)
Yb1 C30 C31 N1 5.6(2)
N2 C30 C31 C24 -178.8(2)
C26 C30 C31 C24 -0.7(2)
Yb1 C30 C31 C24 -172.65(16)
N2 C30 C31 Yb1 -6.1(2)
C26 C30 C31 Yb1 171.90(16)
CT01 Yb1 C31 N1 91.89(13)
CT02 Yb1 C31 N1 -80.33(13)
N2 Yb1 C31 N1 -170.70(16)
C3 Yb1 C31 N1 63.09(14)
C14 Yb1 C31 N1 -83.41(14)
C13 Yb1 C31 N1 -54.03(14)
C1 Yb1 C31 N1 119.72(13)
C2 Yb1 C31 N1 88.36(15)
C15 Yb1 C31 N1 -106.91(14)
C11 Yb1 C31 N1 -94.67(15)
C12 Yb1 C31 N1 -51.64(16)
C5 Yb1 C31 N1 109.78(14)
C4 Yb1 C31 N1 78.42(14)
CT01 Yb1 C31 C30 -93.93(11)
CT02 Yb1 C31 C30 93.85(11)
N2 Yb1 C31 C30 3.48(11)
N1 Yb1 C31 C30 174.2(2)
C3 Yb1 C31 C30 -122.73(12)
C14 Yb1 C31 C30 90.77(13)
C13 Yb1 C31 C30 120.15(12)
C1 Yb1 C31 C30 -66.10(13)
C2 Yb1 C31 C30 -97.46(14)
C15 Yb1 C31 C30 67.28(13)
C11 Yb1 C31 C30 79.51(15)
C12 Yb1 C31 C30 122.55(13)
C5 Yb1 C31 C30 -76.04(13)
C4 Yb1 C31 C30 -107.40(13)
CT01 Yb1 C31 C24 25.1(12)
CT02 Yb1 C31 C24 -147.2(12)
N2 Yb1 C31 C24 122.5(12)
N1 Yb1 C31 C24 -66.8(12)
C3 Yb1 C31 C24 -3.7(12)
C14 Yb1 C31 C24 -150.2(12)
C13 Yb1 C31 C24 -120.9(12)
C1 Yb1 C31 C24 52.9(12)
C2 Yb1 C31 C24 21.5(12)
C15 Yb1 C31 C24 -173.7(12)
C11 Yb1 C31 C24 -161.5(12)
C12 Yb1 C31 C24 -118.5(12)
C5 Yb1 C31 C24 42.9(12)
C4 Yb1 C31 C24 11.6(12)
C4 C5 C1 CT01 -0.26(14)
C10 C5 C1 CT01 -173.8(3)
Yb1 C5 C1 CT01 67.15(8)
CT01 C5 C1 C2 0.40(14)
C4 C5 C1 C2 0.1(2)
C10 C5 C1 C2 -173.4(2)
Yb1 C5 C1 C2 67.55(15)
CT01 C5 C1 C6 176.8(2)
C4 C5 C1 C6 176.6(2)
C10 C5 C1 C6 3.1(4)
Yb1 C5 C1 C6 -116.0(2)
CT01 C5 C1 Yb1 -67.15(8)
C4 C5 C1 Yb1 -67.41(15)
C10 C5 C1 Yb1 119.1(2)
C3 C2 C1 CT01 -0.91(14)
C7 C2 C1 CT01 166.6(2)
Yb1 C2 C1 CT01 -67.64(8)
CT01 C2 C1 C5 -0.40(14)
C3 C2 C1 C5 -1.3(2)
C7 C2 C1 C5 166.2(2)
Yb1 C2 C1 C5 -68.04(15)
CT01 C2 C1 C6 -176.8(3)
C3 C2 C1 C6 -177.7(2)
C7 C2 C1 C6 -10.2(4)
Yb1 C2 C1 C6 115.6(2)
CT01 C2 C1 Yb1 67.64(8)
C3 C2 C1 Yb1 66.72(15)
C7 C2 C1 Yb1 -125.8(2)
CT02 Yb1 C1 CT01 133.92(7)
N2 Yb1 C1 CT01 -124.86(10)
N1 Yb1 C1 CT01 -48.02(13)
C3 Yb1 C1 CT01 20.11(8)
C14 Yb1 C1 CT01 154.52(11)
C13 Yb1 C1 CT01 92.91(14)
C2 Yb1 C1 CT01 57.11(12)
C15 Yb1 C1 CT01 155.44(9)
C11 Yb1 C1 CT01 126.72(10)
C12 Yb1 C1 CT01 96.88(11)
C5 Yb1 C1 CT01 -56.70(13)
C4 Yb1 C1 CT01 -20.03(8)
CT01 Yb1 C1 C5 56.70(13)
CT02 Yb1 C1 C5 -169.38(10)
N2 Yb1 C1 C5 -68.16(13)
N1 Yb1 C1 C5 8.68(16)
C3 Yb1 C1 C5 76.81(14)
C14 Yb1 C1 C5 -148.78(15)
C13 Yb1 C1 C5 149.61(14)
C2 Yb1 C1 C5 113.81(19)
C15 Yb1 C1 C5 -147.86(13)
C11 Yb1 C1 C5 -176.58(13)
C12 Yb1 C1 C5 153.58(13)
C4 Yb1 C1 C5 36.67(13)
CT01 Yb1 C1 C2 -57.11(12)
CT02 Yb1 C1 C2 76.81(14)
N2 Yb1 C1 C2 178.02(13)
N1 Yb1 C1 C2 -105.14(13)
C3 Yb1 C1 C2 -37.00(12)
C14 Yb1 C1 C2 97.40(17)
C13 Yb1 C1 C2 35.79(19)
C15 Yb1 C1 C2 98.33(13)
C11 Yb1 C1 C2 69.61(13)
C12 Yb1 C1 C2 39.77(14)
C5 Yb1 C1 C2 -113.81(19)
C4 Yb1 C1 C2 -77.14(14)
CT01 Yb1 C1 C6 178.8(2)
CT02 Yb1 C1 C6 -47.3(2)
N2 Yb1 C1 C6 53.93(18)
N1 Yb1 C1 C6 130.77(17)
C3 Yb1 C1 C6 -161.1(2)
C14 Yb1 C1 C6 -26.7(3)
C13 Yb1 C1 C6 -88.3(2)
C2 Yb1 C1 C6 -124.1(2)
C15 Yb1 C1 C6 -25.8(2)
C11 Yb1 C1 C6 -54.49(18)
C12 Yb1 C1 C6 -84.33(18)
C5 Yb1 C1 C6 122.1(2)
C4 Yb1 C1 C6 158.8(2)
C13 C14 C15 CT02 -0.94(13)
C19 C14 C15 CT02 175.4(3)
Yb1 C14 C15 CT02 -68.37(14)
CT02 C14 C15 C11 1.56(19)
C13 C14 C15 C11 0.6(2)
C19 C14 C15 C11 177.0(2)
Yb1 C14 C15 C11 -66.81(15)
CT02 C14 C15 C20 -171.9(3)
C13 C14 C15 C20 -172.8(2)
C19 C14 C15 C20 3.5(4)
Yb1 C14 C15 C20 119.8(2)
CT02 C14 C15 Yb1 68.37(14)
C13 C14 C15 Yb1 67.44(15)
C19 C14 C15 Yb1 -116.2(2)
CT01 Yb1 C15 CT02 -127.58(8)
N2 Yb1 C15 CT02 129.70(11)
N1 Yb1 C15 CT02 55.16(13)
C3 Yb1 C15 CT02 -81.95(15)
C14 Yb1 C15 CT02 33.26(11)
C13 Yb1 C15 CT02 -4.24(9)
C1 Yb1 C15 CT02 -145.84(10)
C2 Yb1 C15 CT02 -109.95(11)
C11 Yb1 C15 CT02 -81.62(15)
C12 Yb1 C15 CT02 -44.63(10)
C5 Yb1 C15 CT02 -172.82(9)
C4 Yb1 C15 CT02 -126.5(3)
CT01 Yb1 C15 C14 -160.84(10)
CT02 Yb1 C15 C14 -33.26(11)
N2 Yb1 C15 C14 96.44(14)
N1 Yb1 C15 C14 21.89(15)
C3 Yb1 C15 C14 -115.22(15)
C13 Yb1 C15 C14 -37.50(13)
C1 Yb1 C15 C14 -179.10(12)
C2 Yb1 C15 C14 -143.21(13)
C11 Yb1 C15 C14 -114.9(2)
C12 Yb1 C15 C14 -77.89(14)
C5 Yb1 C15 C14 153.92(13)
C4 Yb1 C15 C14 -159.8(3)
CT01 Yb1 C15 C11 -45.96(17)
CT02 Yb1 C15 C11 81.62(16)
N2 Yb1 C15 C11 -148.68(14)
N1 Yb1 C15 C11 136.77(13)
C3 Yb1 C15 C11 -0.33(19)
C14 Yb1 C15 C11 114.9(2)
C13 Yb1 C15 C11 77.38(14)
C1 Yb1 C15 C11 -64.22(15)
C2 Yb1 C15 C11 -28.33(15)
C12 Yb1 C15 C11 36.99(13)
C5 Yb1 C15 C11 -91.20(16)
C4 Yb1 C15 C11 -44.9(4)
CT01 Yb1 C15 C20 77.0(2)
CT02 Yb1 C15 C20 -155.4(3)
N2 Yb1 C15 C20 -25.69(19)
N1 Yb1 C15 C20 -100.2(2)
C3 Yb1 C15 C20 122.65(19)
C14 Yb1 C15 C20 -122.1(3)
C13 Yb1 C15 C20 -159.6(2)
C1 Yb1 C15 C20 58.8(2)
C2 Yb1 C15 C20 94.7(2)
C11 Yb1 C15 C20 123.0(3)
C12 Yb1 C15 C20 160.0(2)
C5 Yb1 C15 C20 31.8(2)
C4 Yb1 C15 C20 78.1(4)
C30 N2 C29 C28 -0.8(3)
Yb1 N2 C29 C28 165.48(17)
C13 C12 C11 C15 0.8(2)
C17 C12 C11 C15 -168.1(2)
CT02 C12 C11 C15 0.04(13)
Yb1 C12 C11 C15 67.21(15)
C13 C12 C11 C16 171.5(2)
C17 C12 C11 C16 2.5(4)
CT02 C12 C11 C16 170.7(2)
Yb1 C12 C11 C16 -122.2(2)
C13 C12 C11 CT02 0.80(13)
C17 C12 C11 CT02 -168.2(2)
Yb1 C12 C11 CT02 67.17(6)
C13 C12 C11 Yb1 -66.37(15)
C17 C12 C11 Yb1 124.7(2)
CT02 C12 C11 Yb1 -67.17(6)
CT02 C15 C11 C12 -0.05(17)
C14 C15 C11 C12 -0.9(2)
C20 C15 C11 C12 172.5(2)
Yb1 C15 C11 C12 -67.39(15)
CT02 C15 C11 C16 -171.0(2)
C14 C15 C11 C16 -171.9(2)
C20 C15 C11 C16 1.5(4)
Yb1 C15 C11 C16 121.6(2)
C14 C15 C11 CT02 -0.86(11)
C20 C15 C11 CT02 172.5(3)
Yb1 C15 C11 CT02 -67.34(8)
CT02 C15 C11 Yb1 67.34(8)
C14 C15 C11 Yb1 66.48(15)
C20 C15 C11 Yb1 -120.1(2)
CT01 Yb1 C11 C12 -95.36(12)
CT02 Yb1 C11 C12 68.08(12)
N2 Yb1 C11 C12 147.08(12)
N1 Yb1 C11 C12 54.02(16)
C3 Yb1 C11 C12 -65.88(14)
C14 Yb1 C11 C12 77.48(14)
C13 Yb1 C11 C12 37.11(13)
C1 Yb1 C11 C12 -119.98(13)
C2 Yb1 C11 C12 -90.51(13)
C15 Yb1 C11 C12 114.34(19)
C5 Yb1 C11 C12 -122.41(13)
C4 Yb1 C11 C12 -77.59(16)
CT01 Yb1 C11 C15 150.30(11)
CT02 Yb1 C11 C15 -46.26(11)
N2 Yb1 C11 C15 32.74(14)
N1 Yb1 C11 C15 -60.32(17)
C3 Yb1 C11 C15 179.78(13)
C14 Yb1 C11 C15 -36.87(13)
C13 Yb1 C11 C15 -77.23(14)
C1 Yb1 C11 C15 125.68(13)
C2 Yb1 C11 C15 155.15(14)
C12 Yb1 C11 C15 -114.34(19)
C5 Yb1 C11 C15 123.24(14)
C4 Yb1 C11 C15 168.07(13)
CT01 Yb1 C11 C16 29.5(2)
CT02 Yb1 C11 C16 -167.0(3)
N2 Yb1 C11 C16 -88.0(2)
N1 Yb1 C11 C16 178.90(18)
C3 Yb1 C11 C16 59.0(2)
C14 Yb1 C11 C16 -157.7(2)
C13 Yb1 C11 C16 162.0(2)
C1 Yb1 C11 C16 4.9(2)
C2 Yb1 C11 C16 34.4(2)
C15 Yb1 C11 C16 -120.8(3)
C12 Yb1 C11 C16 124.9(3)
C5 Yb1 C11 C16 2.5(2)
C4 Yb1 C11 C16 47.3(3)
CT01 Yb1 C11 CT02 -163.44(5)
N2 Yb1 C11 CT02 79.01(9)
N1 Yb1 C11 CT02 -14.05(13)
C3 Yb1 C11 CT02 -133.96(8)
C14 Yb1 C11 CT02 9.40(7)
C13 Yb1 C11 CT02 -30.97(8)
C1 Yb1 C11 CT02 171.95(8)
C2 Yb1 C11 CT02 -158.59(9)
C15 Yb1 C11 CT02 46.26(11)
C12 Yb1 C11 CT02 -68.08(12)
C5 Yb1 C11 CT02 169.51(7)
C4 Yb1 C11 CT02 -145.67(9)
N2 C29 C28 C27 -0.1(4)
C31 N1 C21 C22 -0.1(3)
Yb1 N1 C21 C22 -166.22(17)
N2 C30 C26 C27 -0.2(3)
C31 C30 C26 C27 -178.31(19)
Yb1 C30 C26 C27 -62.0(11)
N2 C30 C26 C25 179.2(2)
C31 C30 C26 C25 1.2(2)
Yb1 C30 C26 C25 117.5(10)
C24 C23 C22 C21 0.3(3)
N1 C21 C22 C23 -0.1(4)
C29 C28 C27 C26 0.9(3)
C25 C26 C27 C28 -180.0(2)
C30 C26 C27 C28 -0.7(3)
C22 C23 C24 C25 177.6(2)
C22 C23 C24 C31 -0.3(3)
N1 C31 C24 C23 0.2(3)
C30 C31 C24 C23 178.52(19)
Yb1 C31 C24 C23 61.5(12)
N1 C31 C24 C25 -178.3(2)
C30 C31 C24 C25 0.1(2)
Yb1 C31 C24 C25 -116.9(12)
C27 C26 C25 C24 178.2(2)
C30 C26 C25 C24 -1.1(3)
C23 C24 C25 C26 -177.3(3)
C31 C24 C25 C26 0.7(3)
C1 C5 CT01 C4 -179.69(16)
C10 C5 CT01 C4 -83(3)
Yb1 C5 CT01 C4 91.08(11)
C4 C5 CT01 C2 178.9(2)
C1 C5 CT01 C2 -0.8(3)
C10 C5 CT01 C2 96(3)
Yb1 C5 CT01 C2 -90.0(2)
C4 C5 CT01 C1 179.69(16)
C10 C5 CT01 C1 97(3)
Yb1 C5 CT01 C1 -89.22(11)
C4 C5 CT01 C3 -1.6(3)
C1 C5 CT01 C3 178.7(2)
C10 C5 CT01 C3 -85(3)
Yb1 C5 CT01 C3 89.5(2)
C4 C5 CT01 Yb1 -91.08(11)
C1 C5 CT01 Yb1 89.22(11)
C10 C5 CT01 Yb1 -174(3)
C3 C4 CT01 C5 -179.03(16)
C9 C4 CT01 C5 87(2)
Yb1 C4 CT01 C5 -90.17(11)
C5 C4 CT01 C2 -178.9(2)
C3 C4 CT01 C2 2.1(3)
C9 C4 CT01 C2 -92(2)
Yb1 C4 CT01 C2 90.9(2)
C5 C4 CT01 C1 -0.5(3)
C3 C4 CT01 C1 -179.5(2)
C9 C4 CT01 C1 87(2)
Yb1 C4 CT01 C1 -90.7(2)
C5 C4 CT01 C3 179.03(16)
C9 C4 CT01 C3 -94(2)
Yb1 C4 CT01 C3 88.86(11)
C5 C4 CT01 Yb1 90.17(11)
C3 C4 CT01 Yb1 -88.86(11)
C9 C4 CT01 Yb1 178(2)
C1 C2 CT01 C5 0.8(3)
C3 C2 CT01 C5 179.7(2)
C7 C2 CT01 C5 -92.4(12)
Yb1 C2 CT01 C5 90.3(2)
C1 C2 CT01 C4 179.0(2)
C3 C2 CT01 C4 -2.1(3)
C7 C2 CT01 C4 85.8(12)
Yb1 C2 CT01 C4 -91.4(2)
C3 C2 CT01 C1 178.93(16)
C7 C2 CT01 C1 -93.2(12)
Yb1 C2 CT01 C1 89.54(11)
C1 C2 CT01 C3 -178.93(16)
C7 C2 CT01 C3 87.9(12)
Yb1 C2 CT01 C3 -89.39(11)
C1 C2 CT01 Yb1 -89.54(11)
C3 C2 CT01 Yb1 89.39(11)
C7 C2 CT01 Yb1 177.3(12)
C2 C1 CT01 C5 -179.52(16)
C6 C1 CT01 C5 -67(4)
Yb1 C1 CT01 C5 90.75(11)
C5 C1 CT01 C4 0.5(3)
C2 C1 CT01 C4 -179.0(2)
C6 C1 CT01 C4 -67(4)
Yb1 C1 CT01 C4 91.2(2)
C5 C1 CT01 C2 179.52(16)
C6 C1 CT01 C2 112(4)
Yb1 C1 CT01 C2 -89.73(11)
C5 C1 CT01 C3 -178.7(2)
C2 C1 CT01 C3 1.7(3)
C6 C1 CT01 C3 114(4)
Yb1 C1 CT01 C3 -88.0(2)
C5 C1 CT01 Yb1 -90.75(11)
C2 C1 CT01 Yb1 89.73(11)
C6 C1 CT01 Yb1 -158(4)
C4 C3 CT01 C5 1.6(3)
C2 C3 CT01 C5 -179.7(2)
C8 C3 CT01 C5 90(6)
Yb1 C3 CT01 C5 -89.9(2)
C2 C3 CT01 C4 178.74(16)
C8 C3 CT01 C4 88(6)
Yb1 C3 CT01 C4 -91.49(11)
C4 C3 CT01 C2 -178.74(16)
C8 C3 CT01 C2 -90(6)
Yb1 C3 CT01 C2 89.77(11)
C4 C3 CT01 C1 179.5(2)
C2 C3 CT01 C1 -1.7(3)
C8 C3 CT01 C1 -92(6)
Yb1 C3 CT01 C1 88.0(2)
C4 C3 CT01 Yb1 91.49(11)
C2 C3 CT01 Yb1 -89.77(11)
C8 C3 CT01 Yb1 180(100)
CT02 Yb1 CT01 C5 -153.99(11)
N2 Yb1 CT01 C5 -14.01(12)
N1 Yb1 CT01 C5 68.81(12)
C3 Yb1 CT01 C5 143.84(15)
C14 Yb1 CT01 C5 -160.3(3)
C13 Yb1 CT01 C5 164.64(13)
C1 Yb1 CT01 C5 -72.02(15)
C2 Yb1 CT01 C5 -143.97(16)
C15 Yb1 CT01 C5 -108.61(14)
C11 Yb1 CT01 C5 -133.47(13)
C12 Yb1 CT01 C5 -168.39(12)
C4 Yb1 CT01 C5 71.83(16)
CT02 Yb1 CT01 C4 134.18(11)
N2 Yb1 CT01 C4 -85.84(12)
N1 Yb1 CT01 C4 -3.03(12)
C3 Yb1 CT01 C4 72.00(15)
C14 Yb1 CT01 C4 127.9(3)
C13 Yb1 CT01 C4 92.81(13)
C1 Yb1 CT01 C4 -143.86(15)
C2 Yb1 CT01 C4 144.19(16)
C15 Yb1 CT01 C4 179.56(13)
C11 Yb1 CT01 C4 154.70(13)
C12 Yb1 CT01 C4 119.77(13)
C5 Yb1 CT01 C4 -71.83(16)
CT02 Yb1 CT01 C2 -10.02(11)
N2 Yb1 CT01 C2 129.97(12)
N1 Yb1 CT01 C2 -147.22(12)
C3 Yb1 CT01 C2 -72.19(15)
C14 Yb1 CT01 C2 -16.3(3)
C13 Yb1 CT01 C2 -51.39(13)
C1 Yb1 CT01 C2 71.95(15)
C15 Yb1 CT01 C2 35.36(14)
C11 Yb1 CT01 C2 10.50(12)
C12 Yb1 CT01 C2 -24.42(12)
C5 Yb1 CT01 C2 143.97(16)
C4 Yb1 CT01 C2 -144.19(16)
CT02 Yb1 CT01 C1 -81.97(10)
N2 Yb1 CT01 C1 58.02(11)
N1 Yb1 CT01 C1 140.83(11)
C3 Yb1 CT01 C1 -144.14(14)
C14 Yb1 CT01 C1 -88.2(3)
C13 Yb1 CT01 C1 -123.33(13)
C2 Yb1 CT01 C1 -71.95(15)
C15 Yb1 CT01 C1 -36.59(13)
C11 Yb1 CT01 C1 -61.44(12)
C12 Yb1 CT01 C1 -96.37(12)
C5 Yb1 CT01 C1 72.02(15)
C4 Yb1 CT01 C1 143.86(15)
CT02 Yb1 CT01 C3 62.18(10)
N2 Yb1 CT01 C3 -157.84(11)
N1 Yb1 CT01 C3 -75.03(11)
C14 Yb1 CT01 C3 55.9(3)
C13 Yb1 CT01 C3 20.81(13)
C1 Yb1 CT01 C3 144.14(14)
C2 Yb1 CT01 C3 72.19(15)
C15 Yb1 CT01 C3 107.55(13)
C11 Yb1 CT01 C3 82.70(12)
C12 Yb1 CT01 C3 47.77(12)
C5 Yb1 CT01 C3 -143.84(15)
C4 Yb1 CT01 C3 -72.00(15)
C13 C14 CT02 C15 178.89(15)
C19 C14 CT02 C15 -88(5)
Yb1 C14 CT02 C15 89.80(11)
C15 C14 CT02 C13 -178.89(15)
C19 C14 CT02 C13 93(5)
Yb1 C14 CT02 C13 -89.09(11)
C15 C14 CT02 C11 -3.0(4)
C13 C14 CT02 C11 175.9(4)
C19 C14 CT02 C11 -91(5)
Yb1 C14 CT02 C11 86.8(4)
C15 C14 CT02 C12 -176.9(4)
C13 C14 CT02 C12 2.0(4)
C19 C14 CT02 C12 95(5)
Yb1 C14 CT02 C12 -87.1(4)
C15 C14 CT02 Yb1 -89.80(11)
C13 C14 CT02 Yb1 89.09(11)
C19 C14 CT02 Yb1 -177(100)
C11 C15 CT02 C14 -178.47(19)
C20 C15 CT02 C14 17.2(6)
Yb1 C15 CT02 C14 -99.53(16)
C14 C15 CT02 C13 172.0(11)
C11 C15 CT02 C13 -6.5(11)
C20 C15 CT02 C13 -170.8(9)
Yb1 C15 CT02 C13 72.5(11)
C14 C15 CT02 C11 178.47(19)
C20 C15 CT02 C11 -164.3(6)
Yb1 C15 CT02 C11 78.95(11)
C14 C15 CT02 C12 178.52(18)
C11 C15 CT02 C12 0.05(16)
C20 C15 CT02 C12 -164.3(5)
Yb1 C15 CT02 C12 78.99(9)
C14 C15 CT02 Yb1 99.53(16)
C11 C15 CT02 Yb1 -78.95(10)
C20 C15 CT02 Yb1 116.7(5)
C12 C13 CT02 C14 178.98(19)
C18 C13 CT02 C14 -16.6(6)
Yb1 C13 CT02 C14 99.48(16)
C14 C13 CT02 C15 -172.0(11)
C12 C13 CT02 C15 7.0(11)
C18 C13 CT02 C15 171.4(9)
Yb1 C13 CT02 C15 -72.5(11)
C14 C13 CT02 C11 -178.04(18)
C12 C13 CT02 C11 0.94(16)
C18 C13 CT02 C11 165.4(5)
Yb1 C13 CT02 C11 -78.56(9)
C14 C13 CT02 C12 -178.98(19)
C18 C13 CT02 C12 164.5(6)
Yb1 C13 CT02 C12 -79.50(11)
C14 C13 CT02 Yb1 -99.48(16)
C12 C13 CT02 Yb1 79.50(11)
C18 C13 CT02 Yb1 -116.0(5)
C12 C11 CT02 C14 -176.6(4)
C15 C11 CT02 C14 3.4(4)
C16 C11 CT02 C14 36.8(10)
Yb1 C11 CT02 C14 -91.4(4)
C12 C11 CT02 C15 179.95(18)
C16 C11 CT02 C15 33.4(8)
Yb1 C11 CT02 C15 -94.87(13)
C12 C11 CT02 C13 -1.02(17)
C15 C11 CT02 C13 179.03(17)
C16 C11 CT02 C13 -147.6(8)
Yb1 C11 CT02 C13 84.16(12)
C15 C11 CT02 C12 -179.95(18)
C16 C11 CT02 C12 -146.6(9)
Yb1 C11 CT02 C12 85.18(11)
C12 C11 CT02 Yb1 -85.18(11)
C15 C11 CT02 Yb1 94.87(13)
C16 C11 CT02 Yb1 128.2(8)
C11 C12 CT02 C14 176.6(4)
C13 C12 CT02 C14 -2.3(4)
C17 C12 CT02 C14 -42.6(9)
Yb1 C12 CT02 C14 91.7(4)
C11 C12 CT02 C15 -0.05(17)
C13 C12 CT02 C15 -178.96(17)
C17 C12 CT02 C15 140.7(7)
Yb1 C12 CT02 C15 -84.96(12)
C11 C12 CT02 C13 178.91(18)
C17 C12 CT02 C13 -40.4(7)
Yb1 C12 CT02 C13 93.99(13)
C13 C12 CT02 C11 -178.91(18)
C17 C12 CT02 C11 140.7(8)
Yb1 C12 CT02 C11 -84.91(11)
C11 C12 CT02 Yb1 84.91(11)
C13 C12 CT02 Yb1 -93.99(13)
C17 C12 CT02 Yb1 -134.4(7)
CT01 Yb1 CT02 C14 -175.23(18)
N2 Yb1 CT02 C14 43.69(19)
N1 Yb1 CT02 C14 -36.87(19)
C3 Yb1 CT02 C14 -141.71(19)
C13 Yb1 CT02 C14 -93.7(2)
C1 Yb1 CT02 C14 141.5(2)
C2 Yb1 CT02 C14 179.23(19)
C15 Yb1 CT02 C14 93.9(2)
C11 Yb1 CT02 C14 153.3(2)
C12 Yb1 CT02 C14 -153.2(2)
C5 Yb1 CT02 C14 114.8(3)
C4 Yb1 CT02 C14 -110.7(2)
CT01 Yb1 CT02 C15 90.90(11)
N2 Yb1 CT02 C15 -50.18(12)
N1 Yb1 CT02 C15 -130.74(12)
C3 Yb1 CT02 C15 124.42(13)
C14 Yb1 CT02 C15 -93.9(2)
C13 Yb1 CT02 C15 172.41(16)
C1 Yb1 CT02 C15 47.65(13)
C2 Yb1 CT02 C15 85.36(13)
C11 Yb1 CT02 C15 59.44(14)
C12 Yb1 CT02 C15 112.90(14)
C5 Yb1 CT02 C15 20.9(3)
C4 Yb1 CT02 C15 155.45(17)
CT01 Yb1 CT02 C13 -81.51(11)
N2 Yb1 CT02 C13 137.41(12)
N1 Yb1 CT02 C13 56.86(12)
C3 Yb1 CT02 C13 -47.98(13)
C14 Yb1 CT02 C13 93.7(2)
C1 Yb1 CT02 C13 -124.76(13)
C2 Yb1 CT02 C13 -87.05(13)
C15 Yb1 CT02 C13 -172.41(16)
C11 Yb1 CT02 C13 -112.96(14)
C12 Yb1 CT02 C13 -59.51(14)
C5 Yb1 CT02 C13 -151.5(2)
C4 Yb1 CT02 C13 -16.96(17)
CT01 Yb1 CT02 C11 31.45(9)
N2 Yb1 CT02 C11 -109.63(10)
N1 Yb1 CT02 C11 169.82(10)
C3 Yb1 CT02 C11 64.98(11)
C14 Yb1 CT02 C11 -153.3(2)
C13 Yb1 CT02 C11 112.96(14)
C1 Yb1 CT02 C11 -11.80(11)
C2 Yb1 CT02 C11 25.92(11)
C15 Yb1 CT02 C11 -59.44(14)
C12 Yb1 CT02 C11 53.46(12)
C5 Yb1 CT02 C11 -38.5(2)
C4 Yb1 CT02 C11 96.01(16)
CT01 Yb1 CT02 C12 -22.00(8)
N2 Yb1 CT02 C12 -163.08(10)
N1 Yb1 CT02 C12 116.36(10)
C3 Yb1 CT02 C12 11.53(11)
C14 Yb1 CT02 C12 153.2(2)
C13 Yb1 CT02 C12 59.51(14)
C1 Yb1 CT02 C12 -65.25(11)
C2 Yb1 CT02 C12 -27.54(10)
C15 Yb1 CT02 C12 -112.90(14)
C11 Yb1 CT02 C12 -53.46(12)
C5 Yb1 CT02 C12 -91.9(2)
C4 Yb1 CT02 C12 42.55(15)
